data_7050727
loop_
_publ_author_name
'Arya, Pious'
'Channa, Asif'
'Cragg, Peter J.'
'Prince, Paul D.'
'Steed, Jonathan W.'

_publ_section_title
;
 C-Donor lariat ether 'scorpionates'
;
_journal_issue 4
_journal_name_full 'New Journal of Chemistry'
_journal_page_first 440
_journal_paper_doi 10.1039/b108522k
_journal_volume 26
_journal_year 2002
_chemical_formula_sum 'C13 H25 N3 O10 Pb'
_chemical_formula_weight 590.55
_space_group_IT_number 14
_symmetry_cell_setting monoclinic
_symmetry_space_group_name_Hall '-P 2yn'
_symmetry_space_group_name_H-M 'P 1 21/n 1'
_atom_sites_solution_hydrogens geom
_atom_sites_solution_primary direct
_atom_sites_solution_secondary difmap
_audit_creation_method SHELXL-97
_cell_angle_alpha 90.00
_cell_angle_beta 96.365(2)
_cell_angle_gamma 90.00
_cell_formula_units_Z 4
_cell_length_a 9.2947(2)
_cell_length_b 13.6796(6)
_cell_length_c 15.3903(4)
_cell_measurement_temperature 100(2)
_cell_volume 1944.78(11)
_computing_cell_refinement DENZO-SMN
_computing_data_collection 'Nonius Collect'
_computing_data_reduction DENZO-SMN
_computing_molecular_graphics 'XSeed (Barbour, 1999)'
_computing_structure_refinement 'SHELXL-97 (Sheldrick, 1997)'
_computing_structure_solution 'SHELXS-97 (Sheldrick, 1990)'
_diffrn_ambient_temperature 100(2)
_diffrn_measured_fraction_theta_full 0.995
_diffrn_measured_fraction_theta_max 0.995
_diffrn_measurement_device_type KappaCCD
_diffrn_radiation_monochromator graphite
_diffrn_radiation_source 'fine-focus sealed tube'
_diffrn_radiation_type MoK\a
_diffrn_radiation_wavelength 0.71070
_diffrn_reflns_av_R_equivalents 0.0687
_diffrn_reflns_av_sigmaI/netI 0.0607
_diffrn_reflns_limit_h_max 11
_diffrn_reflns_limit_h_min -12
_diffrn_reflns_limit_k_max 12
_diffrn_reflns_limit_k_min -17
_diffrn_reflns_limit_l_max 19
_diffrn_reflns_limit_l_min -19
_diffrn_reflns_number 11648
_diffrn_reflns_theta_full 27.50
_diffrn_reflns_theta_max 27.50
_diffrn_reflns_theta_min 3.59
_diffrn_standards_decay_% 0
_exptl_absorpt_coefficient_mu 8.731
_exptl_absorpt_correction_T_max 0.6693
_exptl_absorpt_correction_T_min 0.2741
_exptl_absorpt_correction_type Scalepack
_exptl_crystal_colour colourless
_exptl_crystal_density_diffrn 2.017
_exptl_crystal_density_method 'not measured'
_exptl_crystal_description block
_exptl_crystal_F_000 1144
_exptl_crystal_size_max 0.20
_exptl_crystal_size_mid 0.10
_exptl_crystal_size_min 0.05
_refine_diff_density_max 1.242
_refine_diff_density_min -1.983
_refine_diff_density_rms 0.207
_refine_ls_extinction_coef 0.00191(17)
_refine_ls_extinction_expression Fc^*^=kFc[1+0.001xFc^2^\l^3^/sin(2\q)]^-1/4^
_refine_ls_extinction_method SHELXL
_refine_ls_goodness_of_fit_ref 1.034
_refine_ls_hydrogen_treatment mixed
_refine_ls_matrix_type full
_refine_ls_number_parameters 245
_refine_ls_number_reflns 4437
_refine_ls_number_restraints 0
_refine_ls_restrained_S_all 1.034
_refine_ls_R_factor_all 0.0338
_refine_ls_R_factor_gt 0.0279
_refine_ls_shift/su_max 0.002
_refine_ls_shift/su_mean 0.000
_refine_ls_structure_factor_coef Fsqd
_refine_ls_weighting_details 'calc w=1/[\s^2^(Fo^2^)+(0.0162P)^2^+1.8293P] where P=(Fo^2^+2Fc^2^)/3'
_refine_ls_weighting_scheme calc
_refine_ls_wR_factor_gt 0.0649
_refine_ls_wR_factor_ref 0.0674
_reflns_number_gt 3981
_reflns_number_total 4437
_reflns_threshold_expression >2sigma(I)
_cod_data_source_file b108522k.txt
_cod_data_source_block pbnoal15
_cod_original_sg_symbol_H-M P21/n
_cod_database_code 7050727

loop_
_symmetry_equiv_pos_as_xyz
'x, y, z'
'-x+1/2, y+1/2, -z+1/2'
'-x, -y, -z'
'x-1/2, -y-1/2, z-1/2'

loop_
_atom_site_label
_atom_site_type_symbol
_atom_site_fract_x
_atom_site_fract_y
_atom_site_fract_z
_atom_site_U_iso_or_equiv
_atom_site_adp_type
_atom_site_occupancy
_atom_site_symmetry_multiplicity
_atom_site_calc_flag
_atom_site_refinement_flags
_atom_site_disorder_assembly
_atom_site_disorder_group
Pb1 Pb 0.922744(12) 0.821368(10) 0.190378(8) 0.01365(7) Uani 1 1 d . A .
O1 O 0.7821(2) 0.8896(2) 0.31656(16) 0.0189(5) Uani 1 1 d . . .
N1 N 1.0710(3) 0.9536(3) 0.2951(2) 0.0182(7) Uani 1 1 d . . .
C1 C 1.3409(4) 0.9064(4) 0.4789(3) 0.0324(10) Uani 1 1 d . . .
H1A H 1.3078 0.8429 0.4919 0.039 Uiso 1 1 calc R . .
H1B H 1.4041 0.9409 0.5210 0.039 Uiso 1 1 calc R . .
O2 O 0.6396(3) 0.7664(2) 0.19280(18) 0.0204(6) Uani 1 1 d . . .
N2 N 0.9833(3) 0.6213(2) 0.2791(2) 0.0210(7) Uani 1 1 d . A 1
C2 C 1.2993(4) 0.9465(3) 0.4028(3) 0.0286(10) Uani 1 1 d . . .
H2 H 1.3336 1.0100 0.3910 0.034 Uiso 1 1 calc R . .
O3 O 0.7321(3) 0.8600(2) 0.04491(18) 0.0207(6) Uani 1 1 d . . .
N3 N 1.1567(3) 0.7448(3) 0.0849(2) 0.0203(7) Uani 1 1 d . A 1
C3 C 1.2001(4) 0.8959(3) 0.3338(3) 0.0251(9) Uani 1 1 d . . .
H3A H 1.1649 0.8351 0.3593 0.030 Uiso 1 1 calc R . .
H3B H 1.2571 0.8767 0.2859 0.030 Uiso 1 1 calc R . .
O4 O 0.9327(3) 0.9998(2) 0.12253(17) 0.0203(6) Uani 1 1 d . . .
C4 C 0.9835(4) 0.9892(3) 0.3644(2) 0.0198(8) Uani 1 1 d . . .
H4A H 0.9271 1.0472 0.3423 0.024 Uiso 1 1 calc R . .
H4B H 1.0497 1.0098 0.4160 0.024 Uiso 1 1 calc R . .
O5 O 0.9742(3) 0.7009(2) 0.32026(19) 0.0255(6) Uani 1 1 d . . .
C5 C 0.8811(4) 0.9127(3) 0.3922(2) 0.0199(8) Uani 1 1 d . . .
H5A H 0.9354 0.8536 0.4136 0.024 Uiso 1 1 calc R . .
H5B H 0.8279 0.9382 0.4396 0.024 Uiso 1 1 calc R . .
O6 O 0.9467(3) 0.6213(2) 0.19773(18) 0.0346(8) Uani 1 1 d . . .
C6 C 0.6620(4) 0.8301(3) 0.3365(3) 0.0221(9) Uani 1 1 d . . .
H6A H 0.6109 0.8619 0.3820 0.027 Uiso 1 1 calc R . .
H6B H 0.6969 0.7653 0.3584 0.027 Uiso 1 1 calc R . .
O7 O 1.0270(3) 0.5465(2) 0.31751(19) 0.0307(7) Uani 1 1 d . A 1
C7 C 0.5626(4) 0.8188(3) 0.2541(3) 0.0227(9) Uani 1 1 d . . .
H7A H 0.4748 0.7822 0.2657 0.027 Uiso 1 1 calc R . .
H7B H 0.5326 0.8838 0.2303 0.027 Uiso 1 1 calc R . .
O8 O 1.1865(3) 0.7678(3) 0.16417(19) 0.0334(8) Uani 1 1 d . . .
C8 C 0.5623(4) 0.7614(3) 0.1064(3) 0.0260(9) Uani 1 1 d . . .
H8A H 0.4582 0.7510 0.1114 0.031 Uiso 1 1 calc R . .
H8B H 0.5978 0.7046 0.0751 0.031 Uiso 1 1 calc R . .
O9 O 1.0436(3) 0.7794(2) 0.04310(19) 0.0261(6) Uani 1 1 d . . .
C9 C 0.5800(4) 0.8524(3) 0.0538(3) 0.0227(9) Uani 1 1 d . . .
H9A H 0.5231 0.8474 -0.0043 0.027 Uiso 1 1 calc R . .
H9B H 0.5466 0.9105 0.0843 0.027 Uiso 1 1 calc R . .
O10 O 1.2341(3) 0.6869(2) 0.0496(2) 0.0357(8) Uani 1 1 d . A 1
C10 C 0.7709(4) 0.9474(3) 0.0020(3) 0.0276(9) Uani 1 1 d . . .
H10A H 0.6893 0.9673 -0.0412 0.033 Uiso 1 1 calc R . .
H10B H 0.8551 0.9336 -0.0302 0.033 Uiso 1 1 calc R . .
C11 C 0.8079(4) 1.0300(3) 0.0643(3) 0.0264(9) Uani 1 1 d . . .
H11A H 0.8304 1.0896 0.0320 0.032 Uiso 1 1 calc R . .
H11B H 0.7254 1.0442 0.0979 0.032 Uiso 1 1 calc R . .
C12 C 0.9879(4) 1.0762(3) 0.1808(3) 0.0245(9) Uani 1 1 d . . .
H12A H 0.9110 1.0998 0.2151 0.029 Uiso 1 1 calc R . .
H12B H 1.0211 1.1318 0.1470 0.029 Uiso 1 1 calc R . .
C13 C 1.1131(4) 1.0357(3) 0.2413(3) 0.0229(8) Uani 1 1 d . . .
H13A H 1.1897 1.0135 0.2060 0.027 Uiso 1 1 calc R . .
H13B H 1.1542 1.0886 0.2804 0.027 Uiso 1 1 calc R . .

loop_
_atom_site_aniso_label
_atom_site_aniso_U_11
_atom_site_aniso_U_22
_atom_site_aniso_U_33
_atom_site_aniso_U_23
_atom_site_aniso_U_13
_atom_site_aniso_U_12
Pb1 0.01530(10) 0.01178(10) 0.01402(10) -0.00013(5) 0.00225(6) 0.00165(5)
O1 0.0185(12) 0.0217(15) 0.0174(13) -0.0005(12) 0.0065(10) -0.0026(11)
N1 0.0170(15) 0.0191(18) 0.0190(15) -0.0023(14) 0.0049(12) -0.0013(12)
C1 0.027(2) 0.040(3) 0.030(2) -0.001(2) 0.0001(17) 0.002(2)
O2 0.0182(12) 0.0184(15) 0.0246(14) 0.0022(12) 0.0024(11) 0.0008(11)
N2 0.0242(16) 0.0150(17) 0.0241(18) 0.0027(14) 0.0047(13) -0.0011(13)
C2 0.0239(19) 0.027(2) 0.035(2) -0.008(2) 0.0021(17) -0.0038(18)
O3 0.0167(12) 0.0226(15) 0.0226(14) -0.0002(12) 0.0019(10) 0.0007(11)
N3 0.0157(14) 0.0238(18) 0.0227(17) -0.0023(15) 0.0086(12) -0.0002(14)
C3 0.0203(18) 0.025(2) 0.029(2) -0.0069(19) 0.0011(15) 0.0038(17)
O4 0.0240(13) 0.0164(14) 0.0200(14) 0.0005(11) 0.0001(10) 0.0028(11)
C4 0.0212(17) 0.021(2) 0.0182(18) -0.0074(16) 0.0044(14) 0.0008(15)
O5 0.0384(16) 0.0188(14) 0.0189(15) -0.0022(13) 0.0010(12) 0.0045(13)
C5 0.0252(18) 0.022(2) 0.0130(17) 0.0003(16) 0.0033(14) 0.0027(16)
O6 0.062(2) 0.0214(18) 0.0184(15) -0.0030(13) -0.0032(14) 0.0045(15)
C6 0.0191(19) 0.024(2) 0.025(2) 0.0069(17) 0.0110(16) -0.0009(16)
O7 0.0405(16) 0.0151(15) 0.0348(18) 0.0072(13) -0.0032(13) 0.0031(13)
C7 0.0169(19) 0.024(2) 0.029(2) 0.0029(17) 0.0076(16) 0.0017(15)
O8 0.0255(14) 0.049(2) 0.0250(16) -0.0158(15) 0.0009(12) 0.0056(14)
C8 0.0248(19) 0.027(2) 0.025(2) -0.0040(19) -0.0022(16) -0.0070(17)
O9 0.0243(14) 0.0295(18) 0.0249(15) 0.0043(13) 0.0038(11) 0.0062(12)
C9 0.0168(18) 0.027(2) 0.024(2) -0.0008(18) -0.0001(15) 0.0022(16)
O10 0.0250(16) 0.046(2) 0.0362(19) -0.0239(15) 0.0049(13) 0.0068(13)
C10 0.0241(19) 0.040(3) 0.0183(19) 0.0110(19) 0.0013(15) 0.0024(18)
C11 0.0221(18) 0.023(2) 0.034(2) 0.0160(19) 0.0027(16) 0.0042(17)
C12 0.035(2) 0.014(2) 0.027(2) -0.0032(17) 0.0113(17) -0.0059(17)
C13 0.0238(18) 0.020(2) 0.025(2) -0.0068(18) 0.0063(15) -0.0067(17)

loop_
_atom_type_symbol
_atom_type_description
_atom_type_scat_dispersion_real
_atom_type_scat_dispersion_imag
_atom_type_scat_source
C C 0.0033 0.0016 'International Tables Vol C Tables 4.2.6.8 and 6.1.1.4'
H H 0.0000 0.0000 'International Tables Vol C Tables 4.2.6.8 and 6.1.1.4'
N N 0.0061 0.0033 'International Tables Vol C Tables 4.2.6.8 and 6.1.1.4'
O O 0.0106 0.0060 'International Tables Vol C Tables 4.2.6.8 and 6.1.1.4'
Pb Pb -3.3944 10.1111 'International Tables Vol C Tables 4.2.6.8 and 6.1.1.4'

loop_
_geom_angle_atom_site_label_1
_geom_angle_atom_site_label_2
_geom_angle_atom_site_label_3
_geom_angle
_geom_angle_site_symmetry_1
_geom_angle_site_symmetry_3
_geom_angle_publ_flag
O5 Pb1 O1 73.78(9) . . ?
O5 Pb1 O8 81.13(10) . . ?
O1 Pb1 O8 139.45(8) . . ?
O5 Pb1 O4 150.92(8) . . ?
O1 Pb1 O4 90.35(8) . . ?
O8 Pb1 O4 97.01(10) . . ?
O5 Pb1 N1 85.83(10) . . ?
O1 Pb1 N1 65.40(8) . . ?
O8 Pb1 N1 81.70(9) . . ?
O4 Pb1 N1 65.28(9) . . ?
O5 Pb1 O9 116.95(9) . . ?
O1 Pb1 O9 169.24(8) . . ?
O8 Pb1 O9 48.01(8) . . ?
O4 Pb1 O9 80.21(9) . . ?
N1 Pb1 O9 114.30(9) . . ?
O5 Pb1 O2 84.85(9) . . ?
O1 Pb1 O2 62.01(8) . . ?
O8 Pb1 O2 146.86(10) . . ?
O4 Pb1 O2 109.41(8) . . ?
N1 Pb1 O2 127.12(8) . . ?
O9 Pb1 O2 116.26(8) . . ?
O5 Pb1 O6 47.78(9) . . ?
O1 Pb1 O6 111.57(9) . . ?
O8 Pb1 O6 69.89(11) . . ?
O4 Pb1 O6 157.52(8) . . ?
N1 Pb1 O6 127.56(9) . . ?
O9 Pb1 O6 77.49(9) . . ?
O2 Pb1 O6 78.43(9) . . ?
O5 Pb1 O3 142.86(9) . . ?
O1 Pb1 O3 101.82(8) . . ?
O8 Pb1 O3 117.13(8) . . ?
O4 Pb1 O3 63.32(8) . . ?
N1 Pb1 O3 126.75(9) . . ?
O9 Pb1 O3 69.39(8) . . ?
O2 Pb1 O3 62.01(8) . . ?
O6 Pb1 O3 105.50(9) . . ?
C5 O1 C6 113.2(3) . . ?
C5 O1 Pb1 110.47(19) . . ?
C6 O1 Pb1 114.6(2) . . ?
C13 N1 C4 110.6(3) . . ?
C13 N1 C3 111.9(3) . . ?
C4 N1 C3 111.2(3) . . ?
C13 N1 Pb1 109.0(2) . . ?
C4 N1 Pb1 111.3(2) . . ?
C3 N1 Pb1 102.6(2) . . ?
C7 O2 C8 113.3(3) . . ?
C7 O2 Pb1 114.9(2) . . ?
C8 O2 Pb1 112.4(2) . . ?
O7 N2 O6 121.2(3) . . ?
O7 N2 O5 120.8(3) . . ?
O6 N2 O5 118.1(3) . . ?
C1 C2 C3 122.5(4) . . ?
C10 O3 C9 113.9(3) . . ?
C10 O3 Pb1 111.4(2) . . ?
C9 O3 Pb1 117.4(2) . . ?
O10 N3 O8 120.6(3) . . ?
O10 N3 O9 120.6(3) . . ?
O8 N3 O9 118.8(3) . . ?
C2 C3 N1 116.2(4) . . ?
C12 O4 C11 112.8(3) . . ?
C12 O4 Pb1 116.7(2) . . ?
C11 O4 Pb1 116.4(2) . . ?
N1 C4 C5 112.8(3) . . ?
N2 O5 Pb1 100.2(2) . . ?
O1 C5 C4 106.9(3) . . ?
N2 O6 Pb1 93.1(2) . . ?
O1 C6 C7 107.4(3) . . ?
O2 C7 C6 107.6(3) . . ?
N3 O8 Pb1 96.3(2) . . ?
O2 C8 C9 112.6(3) . . ?
N3 O9 Pb1 93.0(2) . . ?
O3 C9 C8 106.2(3) . . ?
O3 C10 C11 112.7(3) . . ?
O4 C11 C10 107.1(3) . . ?
O4 C12 C13 108.4(3) . . ?
N1 C13 C12 113.0(3) . . ?

loop_
_geom_bond_atom_site_label_1
_geom_bond_atom_site_label_2
_geom_bond_distance
_geom_bond_site_symmetry_2
_geom_bond_publ_flag
Pb1 O5 2.594(3) . ?
Pb1 O1 2.630(2) . ?
Pb1 O8 2.632(3) . ?
Pb1 O4 2.661(3) . ?
Pb1 N1 2.697(3) . ?
Pb1 O9 2.701(3) . ?
Pb1 O2 2.742(2) . ?
Pb1 O6 2.747(3) . ?
Pb1 O3 2.748(3) . ?
O1 C5 1.437(4) . ?
O1 C6 1.441(4) . ?
N1 C13 1.474(5) . ?
N1 C4 1.492(5) . ?
N1 C3 1.503(5) . ?
C1 C2 1.312(6) . ?
O2 C7 1.438(5) . ?
O2 C8 1.441(5) . ?
N2 O7 1.229(4) . ?
N2 O6 1.260(4) . ?
N2 O5 1.267(4) . ?
C2 C3 1.496(5) . ?
O3 C10 1.431(5) . ?
O3 C9 1.440(4) . ?
N3 O10 1.235(4) . ?
N3 O8 1.261(4) . ?
N3 O9 1.261(4) . ?
O4 C12 1.434(5) . ?
O4 C11 1.445(4) . ?
C4 C5 1.507(5) . ?
C6 C7 1.492(6) . ?
C8 C9 1.503(6) . ?
C10 C11 1.497(6) . ?
C12 C13 1.513(6) . ?
